data_1521290
loop_
_publ_author_name
'Reinholdt, Anders'
'Vibenholt, Johan E.'
'Morsing, Thorbj\/orn J.'
'Schau-Magnussen, Magnus'
'Reeler, Nini E. A.'
'Bendix, Jesper'

_publ_section_title
;
 Carbide complexes as \p-acceptor ligands
;
_journal_issue 10
_journal_name_full 'Chem. Sci.'
_journal_page_first 5815
_journal_paper_doi 10.1039/C5SC02077H
_journal_volume 6
_journal_year 2015
_chemical_formula_moiety 'C37 H66 Au Cl3 P2 Ru'
_chemical_formula_sum 'C37 H66 Au Cl3 P2 Ru'
_chemical_formula_weight 977.28
_chemical_name_systematic
; 
 dichlorobistriphenylphosphinruthenium(VI)-mu-carbido-chlorogold(I) 
;
_space_group_IT_number 14
_symmetry_cell_setting monoclinic
_symmetry_space_group_name_Hall '-P 2ybc'
_symmetry_space_group_name_H-M 'P 1 21/c 1'
_atom_sites_solution_hydrogens geom
_atom_sites_solution_primary direct
_atom_sites_solution_secondary difmap
_audit_creation_method SHELXL-97
_audit_update_record
;
2015-05-26 deposited with the CCDC.
2015-07-07 downloaded from the CCDC.
;
_cell_angle_alpha 90.000(9)
_cell_angle_beta 121.735(11)
_cell_angle_gamma 90.000(7)
_cell_formula_units_Z 4
_cell_length_a 13.392(2)
_cell_length_b 17.6830(10)
_cell_length_c 20.172(2)
_cell_measurement_temperature 123(2)
_cell_measurement_theta_max 39.98
_cell_measurement_theta_min 1.0
_cell_volume 4062.7(9)
_computing_cell_refinement 'COLLECT (Nonius, 1999)'
_computing_data_collection 'COLLECT (Nonius, 1999)'
_computing_data_reduction 'EvalCCD (Duisenberg <i>et al.</i>,  2003)'
_computing_molecular_graphics 'Mercury 3.0 (2011)'
_computing_publication_material 'SHELXL97 (Sheldrick, 2008)'
_computing_structure_refinement 'SHELXL-97 (Sheldrick, 1997)'
_computing_structure_solution 'SIR92 (Altomare, 1990)'
_diffrn_ambient_temperature 123(2)
_diffrn_measured_fraction_theta_full 0.994
_diffrn_measured_fraction_theta_max 0.994
_diffrn_measurement_device_type 'Nonius KappaCCD area-detector'
_diffrn_measurement_method '\w and \f scans'
_diffrn_radiation_monochromator graphite
_diffrn_radiation_source 'fine-focus sealed tube'
_diffrn_radiation_type MoK\a
_diffrn_radiation_wavelength 0.71073
_diffrn_reflns_av_R_equivalents 0.1014
_diffrn_reflns_av_sigmaI/netI 0.0459
_diffrn_reflns_limit_h_max 24
_diffrn_reflns_limit_h_min -22
_diffrn_reflns_limit_k_max 29
_diffrn_reflns_limit_k_min -31
_diffrn_reflns_limit_l_max 36
_diffrn_reflns_limit_l_min -36
_diffrn_reflns_number 198726
_diffrn_reflns_theta_full 39.98
_diffrn_reflns_theta_max 39.98
_diffrn_reflns_theta_min 3.08
_exptl_absorpt_coefficient_mu 4.279
_exptl_absorpt_correction_T_max 0.848
_exptl_absorpt_correction_T_min 0.656
_exptl_absorpt_correction_type integration
_exptl_absorpt_process_details
;
Gaussian integration (Coppens, 1970)
;
_exptl_crystal_colour yellow
_exptl_crystal_density_diffrn 1.598
_exptl_crystal_density_method 'not measured'
_exptl_crystal_description prism
_exptl_crystal_F_000 1968.0
_exptl_crystal_size_max 0.374
_exptl_crystal_size_mid 0.279
_exptl_crystal_size_min 0.151
_refine_diff_density_max 4.009
_refine_diff_density_min -3.353
_refine_diff_density_rms 0.209
_refine_ls_extinction_method none
_refine_ls_goodness_of_fit_ref 1.241
_refine_ls_hydrogen_treatment constr
_refine_ls_matrix_type full
_refine_ls_number_parameters 397
_refine_ls_number_reflns 25013
_refine_ls_number_restraints 0
_refine_ls_restrained_S_all 1.241
_refine_ls_R_factor_all 0.0687
_refine_ls_R_factor_gt 0.0521
_refine_ls_shift/su_max 0.001
_refine_ls_shift/su_mean 0.000
_refine_ls_structure_factor_coef Fsqd
_refine_ls_weighting_details 'calc w=1/[\s^2^(Fo^2^)+(0.0252P)^2^+15.4658P] where P=(Fo^2^+2Fc^2^)/3'
_refine_ls_weighting_scheme calc
_refine_ls_wR_factor_gt 0.1189
_refine_ls_wR_factor_ref 0.1298
_reflns_number_gt 20570
_reflns_number_total 25013
_reflns_threshold_expression >2sigma(I)
_cod_data_source_file c5sc02077h2.cif
_cod_data_source_block kcd1110
_cod_depositor_comments
;
The following automatic conversions were performed:

'_symmetry_cell_setting' value 'Monoclinic' changed to 'monoclinic'
according to
/usr/data/users/saulius/crontab/automatic-downloads/rss-feeds/RSC/lib/dictionaries/cif_core.dic
dictionary named 'cif_core.dic' version 2.4.2 from 2011-04-26.

Automatic conversion script
Id: cif_fix_values 3271 2015-04-21 07:52:19Z andrius 

 Adding full bibliography for 1521279--1521290.cif.
;
_cod_original_cell_volume 4062.7(8)
_cod_original_sg_symbol_H-M 'P 21/c'
_cod_database_code 1521290

loop_
_symmetry_equiv_pos_as_xyz
'x, y, z'
'-x, y+1/2, -z+1/2'
'-x, -y, -z'
'x, -y-1/2, z-1/2'

loop_
_atom_site_label
_atom_site_type_symbol
_atom_site_fract_x
_atom_site_fract_y
_atom_site_fract_z
_atom_site_U_iso_or_equiv
_atom_site_adp_type
_atom_site_occupancy
_atom_site_symmetry_multiplicity
_atom_site_calc_flag
_atom_site_refinement_flags
Au1 Au 0.429161(11) 0.305369(7) 0.035457(7) 0.02073(3) Uani 1 1 d .
Ru2 Ru 0.614641(19) 0.219552(13) 0.222351(13) 0.01561(4) Uani 1 1 d .
P3 P 0.45419(6) 0.17848(4) 0.23621(5) 0.01734(12) Uani 1 1 d .
P4 P 0.80636(6) 0.23566(4) 0.23799(4) 0.01532(11) Uani 1 1 d .
Cl5 Cl 0.65499(7) 0.32328(5) 0.30580(5) 0.02250(13) Uani 1 1 d .
Cl7 Cl 0.61975(7) 0.09472(4) 0.18575(5) 0.02508(14) Uani 1 1 d .
Cl47 Cl 0.30004(11) 0.35258(6) -0.08418(6) 0.0387(2) Uani 1 1 d .
C32 C 0.9236(2) 0.19215(17) 0.32992(17) 0.0183(4) Uani 1 1 d .
H32 H 0.9975 0.1984 0.3315 0.022 Uiso 1 1 d R
C27 C 0.8175(3) 0.18750(18) 0.16068(18) 0.0202(5) Uani 1 1 d .
H27 H 0.8185 0.1333 0.1710 0.024 Uiso 1 1 d R
C14 C 0.5125(3) 0.11862(17) 0.32457(19) 0.0200(5) Uani 1 1 d .
H14 H 0.4594 0.1245 0.3439 0.024 Uiso 1 1 d R
C38 C 0.8483(3) 0.33596(17) 0.24714(17) 0.0186(4) Uani 1 1 d .
H38 H 0.8327 0.3567 0.2859 0.022 Uiso 1 1 d R
C13 C 0.5332(3) 0.26187(17) 0.13633(19) 0.0205(5) Uani 1 1 d .
C19 C 0.6340(3) 0.1493(2) 0.3886(2) 0.0255(6) Uani 1 1 d .
H19A H 0.6884 0.1451 0.3708 0.031 Uiso 1 1 d R
H19B H 0.6271 0.2023 0.3978 0.031 Uiso 1 1 d R
C20 C 0.3510(3) 0.11581(18) 0.15593(19) 0.0216(5) Uani 1 1 d .
H20 H 0.3941 0.0688 0.1626 0.026 Uiso 1 1 d R
C33 C 0.9063(3) 0.10713(19) 0.33527(18) 0.0221(5) Uani 1 1 d .
H33A H 0.8335 0.0987 0.3337 0.027 Uiso 1 1 d R
H33B H 0.9008 0.0815 0.2909 0.027 Uiso 1 1 d R
C36 C 1.0395(4) 0.1990(2) 0.4768(2) 0.0301(7) Uani 1 1 d .
H36A H 1.1123 0.2075 0.4784 0.036 Uiso 1 1 d R
H36B H 1.0452 0.2243 0.5213 0.036 Uiso 1 1 d R
C37 C 0.9378(3) 0.2327(2) 0.40188(18) 0.0243(6) Uani 1 1 d .
H37A H 0.9518 0.2861 0.3994 0.029 Uiso 1 1 d R
H37B H 0.8658 0.2277 0.4021 0.029 Uiso 1 1 d R
C43 C 0.9775(3) 0.3553(2) 0.2780(2) 0.0248(6) Uani 1 1 d .
H43A H 1.0282 0.3267 0.3252 0.030 Uiso 1 1 d R
H43B H 0.9967 0.3417 0.2395 0.030 Uiso 1 1 d R
C26 C 0.7104(3) 0.1997(2) 0.07790(19) 0.0257(6) Uani 1 1 d .
H26A H 0.7063 0.2524 0.0633 0.031 Uiso 1 1 d R
H26B H 0.6391 0.1873 0.0769 0.031 Uiso 1 1 d R
C25 C 0.3090(4) 0.1432(2) 0.0739(2) 0.0281(7) Uani 1 1 d .
H25A H 0.3761 0.1575 0.0705 0.034 Uiso 1 1 d R
H25B H 0.2596 0.1875 0.0623 0.034 Uiso 1 1 d R
C44 C 0.3669(3) 0.25162(19) 0.2495(2) 0.0256(6) Uani 1 1 d .
H44 H 0.2941 0.2264 0.2374 0.031 Uiso 1 1 d R
C21 C 0.2444(3) 0.0940(3) 0.1613(2) 0.0335(8) Uani 1 1 d .
H21A H 0.2709 0.0778 0.2140 0.040 Uiso 1 1 d R
H21B H 0.1935 0.1375 0.1493 0.040 Uiso 1 1 d R
C34 C 1.0083(4) 0.0739(2) 0.4106(2) 0.0293(7) Uani 1 1 d .
H34A H 1.0802 0.0790 0.4103 0.035 Uiso 1 1 d R
H34B H 0.9947 0.0205 0.4137 0.035 Uiso 1 1 d R
C45 C 0.3289(4) 0.3157(2) 0.1895(2) 0.0319(8) Uani 1 1 d .
H45A H 0.2897 0.2948 0.1373 0.038 Uiso 1 1 d R
H45B H 0.3975 0.3433 0.1984 0.038 Uiso 1 1 d R
C28 C 0.9309(4) 0.2032(3) 0.1620(2) 0.0304(7) Uani 1 1 d .
H28A H 0.9334 0.2559 0.1497 0.037 Uiso 1 1 d R
H28B H 0.9980 0.1933 0.2137 0.037 Uiso 1 1 d R
C39 C 0.7684(3) 0.38075(19) 0.1728(2) 0.0251(6) Uani 1 1 d .
H39A H 0.6869 0.3683 0.1531 0.030 Uiso 1 1 d R
H39B H 0.7857 0.3675 0.1332 0.030 Uiso 1 1 d R
C15 C 0.5219(4) 0.0343(2) 0.3133(2) 0.0326(8) Uani 1 1 d .
H15A H 0.4449 0.0145 0.2756 0.039 Uiso 1 1 d R
H15B H 0.5727 0.0265 0.2930 0.039 Uiso 1 1 d R
C42 C 0.9977(4) 0.4400(2) 0.2953(2) 0.0298(7) Uani 1 1 d .
H42A H 0.9841 0.4527 0.3367 0.036 Uiso 1 1 d R
H42B H 1.0786 0.4523 0.3130 0.036 Uiso 1 1 d R
C31 C 0.7203(4) 0.1493(3) 0.0196(2) 0.0341(8) Uani 1 1 d .
H31A H 0.7175 0.0966 0.0319 0.041 Uiso 1 1 d R
H31B H 0.6538 0.1589 -0.0324 0.041 Uiso 1 1 d R
C46 C 0.4205(4) 0.2837(3) 0.3328(3) 0.0353(8) Uani 1 1 d .
H46A H 0.4405 0.2422 0.3692 0.042 Uiso 1 1 d R
H46B H 0.4920 0.3113 0.3477 0.042 Uiso 1 1 d R
C41 C 0.9157(4) 0.4867(2) 0.2228(3) 0.0369(9) Uani 1 1 d .
H41A H 0.9267 0.5401 0.2361 0.044 Uiso 1 1 d R
H41B H 0.9353 0.4783 0.1835 0.044 Uiso 1 1 d R
C35 C 1.0225(4) 0.1146(3) 0.4820(2) 0.0345(8) Uani 1 1 d .
H35A H 0.9534 0.1061 0.4850 0.041 Uiso 1 1 d R
H35B H 1.0899 0.0942 0.5289 0.041 Uiso 1 1 d R
C17 C 0.6879(4) 0.0219(3) 0.4535(2) 0.0370(9) Uani 1 1 d .
H17A H 0.7458 0.0123 0.4394 0.044 Uiso 1 1 d R
H17B H 0.7126 -0.0044 0.5019 0.044 Uiso 1 1 d R
C16 C 0.5711(5) -0.0082(2) 0.3902(3) 0.0385(10) Uani 1 1 d .
H16A H 0.5161 -0.0041 0.4075 0.046 Uiso 1 1 d R
H16B H 0.5789 -0.0613 0.3817 0.046 Uiso 1 1 d R
C18 C 0.6821(4) 0.1054(3) 0.4646(2) 0.0337(8) Uani 1 1 d .
H18A H 0.7600 0.1241 0.5024 0.040 Uiso 1 1 d R
H18B H 0.6321 0.1141 0.4853 0.040 Uiso 1 1 d R
C30 C 0.8326(5) 0.1639(3) 0.0213(3) 0.0390(10) Uani 1 1 d .
H30A H 0.8324 0.2150 0.0039 0.047 Uiso 1 1 d R
H30B H 0.8376 0.1292 -0.0141 0.047 Uiso 1 1 d R
C22 C 0.1772(4) 0.0297(3) 0.1039(3) 0.0421(11) Uani 1 1 d .
H22A H 0.1090 0.0171 0.1067 0.051 Uiso 1 1 d R
H22B H 0.2266 -0.0148 0.1183 0.051 Uiso 1 1 d R
C23 C 0.1371(4) 0.0528(3) 0.0206(3) 0.0381(9) Uani 1 1 d .
H23A H 0.1008 0.0098 -0.0137 0.046 Uiso 1 1 d R
H23B H 0.0787 0.0926 0.0036 0.046 Uiso 1 1 d R
C24 C 0.2388(4) 0.0810(3) 0.0142(2) 0.0358(9) Uani 1 1 d .
H24A H 0.2092 0.1002 -0.0380 0.043 Uiso 1 1 d R
H24B H 0.2907 0.0389 0.0227 0.043 Uiso 1 1 d R
C29 C 0.9383(4) 0.1533(3) 0.1029(3) 0.0403(10) Uani 1 1 d .
H29A H 1.0094 0.1650 0.1033 0.048 Uiso 1 1 d R
H29B H 0.9425 0.1007 0.1180 0.048 Uiso 1 1 d R
C40 C 0.7880(4) 0.4654(2) 0.1897(3) 0.0357(9) Uani 1 1 d .
H40A H 0.7383 0.4937 0.1422 0.043 Uiso 1 1 d R
H40B H 0.7660 0.4788 0.2270 0.043 Uiso 1 1 d R
C48 C 0.3328(6) 0.3356(3) 0.3372(4) 0.0470(12) Uani 1 1 d .
H48A H 0.2639 0.3069 0.3261 0.056 Uiso 1 1 d R
H48B H 0.3683 0.3560 0.3895 0.056 Uiso 1 1 d R
C50 C 0.2944(6) 0.4001(3) 0.2787(4) 0.0518(14) Uani 1 1 d .
H50A H 0.3620 0.4315 0.2923 0.062 Uiso 1 1 d R
H50B H 0.2366 0.4312 0.2810 0.062 Uiso 1 1 d R
C49 C 0.2463(7) 0.3708(4) 0.1982(3) 0.069(2) Uani 1 1 d .
H49A H 0.2273 0.4128 0.1626 0.082 Uiso 1 1 d R
H49B H 0.1739 0.3442 0.1828 0.082 Uiso 1 1 d R

loop_
_atom_site_aniso_label
_atom_site_aniso_U_11
_atom_site_aniso_U_22
_atom_site_aniso_U_33
_atom_site_aniso_U_23
_atom_site_aniso_U_13
_atom_site_aniso_U_12
Au1 0.02169(5) 0.01712(5) 0.01789(5) 0.00344(3) 0.00665(4) 0.00390(3)
Ru2 0.01268(7) 0.01570(8) 0.01543(8) 0.00193(6) 0.00532(6) -0.00059(6)
P3 0.0126(3) 0.0157(3) 0.0201(3) 0.0032(2) 0.0061(2) -0.0001(2)
P4 0.0148(3) 0.0171(3) 0.0135(3) 0.0015(2) 0.0071(2) 0.0007(2)
Cl5 0.0207(3) 0.0267(3) 0.0225(3) -0.0054(2) 0.0130(2) -0.0033(2)
Cl7 0.0204(3) 0.0163(3) 0.0332(4) -0.0004(2) 0.0105(3) 0.0000(2)
Cl47 0.0452(5) 0.0363(5) 0.0226(4) 0.0098(3) 0.0096(4) 0.0202(4)
C32 0.0146(10) 0.0224(12) 0.0160(10) 0.0029(9) 0.0067(8) 0.0013(8)
C27 0.0234(12) 0.0207(12) 0.0169(11) 0.0022(9) 0.0108(10) 0.0054(9)
C14 0.0185(11) 0.0188(11) 0.0224(12) 0.0049(9) 0.0105(10) 0.0025(9)
C38 0.0203(11) 0.0195(11) 0.0176(11) 0.0013(9) 0.0111(9) -0.0018(9)
C13 0.0189(11) 0.0176(11) 0.0205(12) 0.0024(9) 0.0072(9) 0.0010(9)
C19 0.0261(14) 0.0274(15) 0.0188(12) 0.0014(11) 0.0089(11) -0.0018(11)
C20 0.0157(10) 0.0211(12) 0.0222(12) 0.0025(10) 0.0061(9) -0.0020(9)
C33 0.0223(12) 0.0227(13) 0.0179(11) 0.0048(9) 0.0081(10) 0.0036(10)
C36 0.0276(15) 0.0379(19) 0.0152(12) 0.0011(12) 0.0046(11) 0.0041(13)
C37 0.0249(13) 0.0276(14) 0.0140(11) 0.0011(10) 0.0059(10) 0.0043(11)
C43 0.0230(13) 0.0255(14) 0.0286(15) -0.0020(11) 0.0154(12) -0.0054(11)
C26 0.0293(15) 0.0276(15) 0.0159(11) 0.0004(10) 0.0089(11) 0.0051(12)
C25 0.0317(16) 0.0251(14) 0.0213(13) -0.0021(11) 0.0096(12) -0.0081(12)
C44 0.0236(13) 0.0196(12) 0.0250(14) 0.0005(10) 0.0069(11) 0.0059(10)
C21 0.0230(14) 0.045(2) 0.0283(16) -0.0017(15) 0.0104(13) -0.0130(14)
C34 0.0291(15) 0.0281(16) 0.0228(14) 0.0075(12) 0.0082(12) 0.0083(12)
C45 0.0343(18) 0.0218(14) 0.0280(16) 0.0035(12) 0.0084(14) 0.0105(13)
C28 0.0274(15) 0.042(2) 0.0253(15) -0.0018(14) 0.0162(13) 0.0046(14)
C39 0.0281(14) 0.0202(13) 0.0206(12) 0.0045(10) 0.0083(11) -0.0023(11)
C15 0.043(2) 0.0181(13) 0.0246(15) 0.0032(11) 0.0097(14) 0.0020(13)
C42 0.0292(16) 0.0276(16) 0.0327(17) -0.0051(13) 0.0164(14) -0.0112(13)
C31 0.047(2) 0.0347(19) 0.0188(14) -0.0023(12) 0.0159(15) 0.0054(16)
C46 0.041(2) 0.0340(19) 0.039(2) 0.0022(16) 0.0262(18) 0.0054(16)
C41 0.047(2) 0.0251(16) 0.038(2) 0.0000(14) 0.0218(19) -0.0127(16)
C35 0.0378(19) 0.039(2) 0.0186(14) 0.0094(13) 0.0095(13) 0.0078(16)
C17 0.038(2) 0.036(2) 0.0255(16) 0.0123(14) 0.0092(15) 0.0096(16)
C16 0.051(2) 0.0232(16) 0.0290(18) 0.0088(13) 0.0124(17) 0.0028(15)
C18 0.040(2) 0.0367(19) 0.0177(13) 0.0043(12) 0.0110(13) 0.0005(16)
C30 0.052(3) 0.048(2) 0.0259(17) 0.0026(16) 0.0264(18) 0.016(2)
C22 0.0303(18) 0.049(3) 0.036(2) 0.0001(18) 0.0097(16) -0.0223(18)
C23 0.0245(16) 0.041(2) 0.0321(19) -0.0017(16) 0.0033(14) -0.0115(15)
C24 0.0362(19) 0.036(2) 0.0268(16) -0.0101(14) 0.0111(15) -0.0157(16)
C29 0.042(2) 0.056(3) 0.0289(18) -0.0008(17) 0.0226(17) 0.020(2)
C40 0.039(2) 0.0203(14) 0.039(2) 0.0056(14) 0.0149(17) -0.0002(13)
C48 0.067(3) 0.039(2) 0.058(3) 0.007(2) 0.048(3) 0.015(2)
C50 0.079(4) 0.034(2) 0.067(4) 0.010(2) 0.055(3) 0.019(2)
C49 0.101(5) 0.044(3) 0.038(3) 0.008(2) 0.021(3) 0.047(3)

loop_
_atom_type_symbol
_atom_type_description
_atom_type_scat_dispersion_real
_atom_type_scat_dispersion_imag
_atom_type_scat_source
C C 0.0033 0.0016 'International Tables Vol C Tables 4.2.6.8 and 6.1.1.4'
H H 0.0000 0.0000 'International Tables Vol C Tables 4.2.6.8 and 6.1.1.4'
Cl Cl 0.1484 0.1585 'International Tables Vol C Tables 4.2.6.8 and 6.1.1.4'
P P 0.1023 0.0942 'International Tables Vol C Tables 4.2.6.8 and 6.1.1.4'
Ru Ru -1.2594 0.8363 'International Tables Vol C Tables 4.2.6.8 and 6.1.1.4'
Au Au -2.0133 8.8022 'International Tables Vol C Tables 4.2.6.8 and 6.1.1.4'

loop_
_geom_angle_atom_site_label_1
_geom_angle_atom_site_label_2
_geom_angle_atom_site_label_3
_geom_angle
C13 Au1 Cl47 177.27(10)
C13 Ru2 Cl7 101.95(11)
C13 Ru2 Cl5 99.99(11)
Cl7 Ru2 Cl5 158.06(3)
C13 Ru2 P3 96.92(12)
Cl7 Ru2 P3 85.90(3)
Cl5 Ru2 P3 92.01(3)
C13 Ru2 P4 98.67(12)
Cl7 Ru2 P4 86.98(3)
Cl5 Ru2 P4 89.22(3)
P3 Ru2 P4 163.90(3)
C20 P3 C44 107.90(16)
C20 P3 C14 104.06(15)
C44 P3 C14 103.76(16)
C20 P3 Ru2 112.32(12)
C44 P3 Ru2 118.21(13)
C14 P3 Ru2 109.37(10)
C38 P4 C27 111.87(14)
C38 P4 C32 104.28(14)
C27 P4 C32 104.53(14)
C38 P4 Ru2 111.79(10)
C27 P4 Ru2 112.60(11)
C32 P4 Ru2 111.22(10)
C33 C32 C37 109.8(3)
C33 C32 P4 113.4(2)
C37 C32 P4 111.7(2)
C33 C32 H32 107.2
C37 C32 H32 107.2
P4 C32 H32 107.2
C28 C27 C26 110.0(3)
C28 C27 P4 114.9(2)
C26 C27 P4 114.0(2)
C28 C27 H27 105.7
C26 C27 H27 105.5
P4 C27 H27 105.6
C15 C14 C19 109.5(3)
C15 C14 P3 116.2(2)
C19 C14 P3 109.2(2)
C15 C14 H14 107.3
C19 C14 H14 107.2
P3 C14 H14 107.2
C39 C38 C43 109.9(3)
C39 C38 P4 112.5(2)
C43 C38 P4 118.3(2)
C39 C38 H38 104.9
C43 C38 H38 105.1
P4 C38 H38 105.0
Ru2 C13 Au1 175.4(2)
C18 C19 C14 111.3(3)
C18 C19 H19A 109.4
C14 C19 H19A 109.2
C18 C19 H19B 109.3
C14 C19 H19B 109.5
H19A C19 H19B 108.0
C25 C20 C21 109.4(3)
C25 C20 P3 116.2(2)
C21 C20 P3 112.6(3)
C25 C20 H20 105.9
C21 C20 H20 106.3
P3 C20 H20 105.9
C34 C33 C32 110.9(3)
C34 C33 H33A 109.3
C32 C33 H33A 109.5
C34 C33 H33B 109.4
C32 C33 H33B 109.5
H33A C33 H33B 108.1
C35 C36 C37 111.3(3)
C35 C36 H36A 109.5
C37 C36 H36A 109.3
C35 C36 H36B 109.3
C37 C36 H36B 109.3
H36A C36 H36B 108.0
C36 C37 C32 110.8(3)
C36 C37 H37A 109.6
C32 C37 H37A 109.6
C36 C37 H37B 109.4
C32 C37 H37B 109.4
H37A C37 H37B 108.0
C42 C43 C38 109.6(3)
C42 C43 H43A 109.8
C38 C43 H43A 109.9
C42 C43 H43B 109.6
C38 C43 H43B 109.7
H43A C43 H43B 108.2
C31 C26 C27 110.1(3)
C31 C26 H26A 109.8
C27 C26 H26A 109.6
C31 C26 H26B 109.5
C27 C26 H26B 109.7
H26A C26 H26B 108.2
C20 C25 C24 110.4(3)
C20 C25 H25A 109.6
C24 C25 H25A 109.8
C20 C25 H25B 109.6
C24 C25 H25B 109.3
H25A C25 H25B 108.1
C45 C44 C46 111.0(3)
C45 C44 P3 112.0(3)
C46 C44 P3 116.4(3)
C45 C44 H44 105.4
C46 C44 H44 105.6
P3 C44 H44 105.5
C22 C21 C20 109.4(4)
C22 C21 H21A 109.8
C20 C21 H21A 109.5
C22 C21 H21B 110.0
C20 C21 H21B 110.0
H21A C21 H21B 108.2
C33 C34 C35 111.1(3)
C33 C34 H34A 109.2
C35 C34 H34A 109.4
C33 C34 H34B 109.7
C35 C34 H34B 109.4
H34A C34 H34B 108.0
C44 C45 C49 109.6(4)
C44 C45 H45A 109.9
C49 C45 H45A 110.5
C44 C45 H45B 109.6
C49 C45 H45B 109.0
H45A C45 H45B 108.2
C29 C28 C27 110.7(4)
C29 C28 H28A 109.3
C27 C28 H28A 109.7
C29 C28 H28B 109.4
C27 C28 H28B 109.6
H28A C28 H28B 108.1
C40 C39 C38 109.9(3)
C40 C39 H39A 109.8
C38 C39 H39A 109.9
C40 C39 H39B 109.4
C38 C39 H39B 109.6
H39A C39 H39B 108.2
C14 C15 C16 110.8(3)
C14 C15 H15A 109.5
C16 C15 H15A 109.4
C14 C15 H15B 109.5
C16 C15 H15B 109.5
H15A C15 H15B 108.1
C41 C42 C43 111.1(3)
C41 C42 H42A 109.4
C43 C42 H42A 109.4
C41 C42 H42B 109.4
C43 C42 H42B 109.4
H42A C42 H42B 108.0
C30 C31 C26 111.8(4)
C30 C31 H31A 109.3
C26 C31 H31A 109.3
C30 C31 H31B 109.3
C26 C31 H31B 109.2
H31A C31 H31B 107.9
C48 C46 C44 110.6(4)
C48 C46 H46A 108.9
C44 C46 H46A 109.3
C48 C46 H46B 110.1
C44 C46 H46B 109.8
H46A C46 H46B 108.1
C40 C41 C42 111.2(3)
C40 C41 H41A 109.5
C42 C41 H41A 109.5
C40 C41 H41B 109.2
C42 C41 H41B 109.4
H41A C41 H41B 108.0
C36 C35 C34 110.1(3)
C36 C35 H35A 109.8
C34 C35 H35A 109.7
C36 C35 H35B 109.6
C34 C35 H35B 109.5
H35A C35 H35B 108.2
C16 C17 C18 111.2(4)
C16 C17 H17A 108.9
C18 C17 H17A 109.1
C16 C17 H17B 109.8
C18 C17 H17B 109.8
H17A C17 H17B 108.1
C17 C16 C15 113.0(4)
C17 C16 H16A 108.4
C15 C16 H16A 109.0
C17 C16 H16B 109.4
C15 C16 H16B 109.2
H16A C16 H16B 107.8
C17 C18 C19 112.2(3)
C17 C18 H18A 109.4
C19 C18 H18A 109.2
C17 C18 H18B 108.8
C19 C18 H18B 109.2
H18A C18 H18B 107.9
C31 C30 C29 110.7(4)
C31 C30 H30A 109.7
C29 C30 H30A 109.4
C31 C30 H30B 109.3
C29 C30 H30B 109.6
H30A C30 H30B 108.1
C23 C22 C21 111.1(4)
C23 C22 H22A 109.2
C21 C22 H22A 109.0
C23 C22 H22B 109.6
C21 C22 H22B 109.8
H22A C22 H22B 108.1
C24 C23 C22 111.7(3)
C24 C23 H23A 109.4
C22 C23 H23A 109.3
C24 C23 H23B 108.9
C22 C23 H23B 109.5
H23A C23 H23B 107.9
C23 C24 C25 112.0(4)
C23 C24 H24A 109.5
C25 C24 H24A 109.4
C23 C24 H24B 108.9
C25 C24 H24B 108.9
H24A C24 H24B 107.9
C30 C29 C28 111.7(3)
C30 C29 H29A 109.5
C28 C29 H29A 109.6
C30 C29 H29B 109.0
C28 C29 H29B 109.0
H29A C29 H29B 107.9
C41 C40 C39 111.3(4)
C41 C40 H40A 109.6
C39 C40 H40A 109.7
C41 C40 H40B 109.2
C39 C40 H40B 109.1
H40A C40 H40B 108.0
C50 C48 C46 111.1(4)
C50 C48 H48A 108.7
C46 C48 H48A 109.8
C50 C48 H48B 109.7
C46 C48 H48B 109.5
H48A C48 H48B 108.0
C49 C50 C48 111.1(5)
C49 C50 H50A 108.2
C48 C50 H50A 109.0
C49 C50 H50B 110.5
C48 C50 H50B 109.8
H50A C50 H50B 108.1
C50 C49 C45 114.6(5)
C50 C49 H49A 109.6
C45 C49 H49A 108.9
C50 C49 H49B 107.6
C45 C49 H49B 108.3
H49A C49 H49B 107.8

loop_
_geom_bond_atom_site_label_1
_geom_bond_atom_site_label_2
_geom_bond_distance
Au1 C13 1.921(3)
Au1 Cl47 2.2630(10)
Ru2 C13 1.664(3)
Ru2 Cl7 2.3400(8)
Ru2 Cl5 2.3522(9)
Ru2 P3 2.4197(9)
Ru2 P4 2.4332(9)
P3 C20 1.846(3)
P3 C44 1.855(4)
P3 C14 1.855(3)
P4 C38 1.840(3)
P4 C27 1.851(3)
P4 C32 1.853(3)
C32 C33 1.534(5)
C32 C37 1.538(5)
C32 H32 0.9800
C27 C28 1.531(5)
C27 C26 1.540(5)
C27 H27 0.9800
C14 C15 1.523(5)
C14 C19 1.548(5)
C14 H14 0.9800
C38 C39 1.527(4)
C38 C43 1.538(4)
C38 H38 0.9800
C19 C18 1.526(5)
C19 H19A 0.9700
C19 H19B 0.9700
C20 C25 1.520(5)
C20 C21 1.535(5)
C20 H20 0.9800
C33 C34 1.529(5)
C33 H33A 0.9701
C33 H33B 0.9701
C36 C35 1.522(6)
C36 C37 1.526(5)
C36 H36A 0.9701
C36 H36B 0.9700
C37 H37A 0.9699
C37 H37B 0.9700
C43 C42 1.530(5)
C43 H43A 0.9700
C43 H43B 0.9700
C26 C31 1.535(5)
C26 H26A 0.9700
C26 H26B 0.9700
C25 C24 1.535(5)
C25 H25A 0.9701
C25 H25B 0.9701
C44 C45 1.536(5)
C44 C46 1.547(6)
C44 H44 0.9800
C21 C22 1.532(6)
C21 H21A 0.9701
C21 H21B 0.9701
C34 C35 1.529(6)
C34 H34A 0.9700
C34 H34B 0.9700
C45 C49 1.550(7)
C45 H45A 0.9700
C45 H45B 0.9700
C28 C29 1.526(6)
C28 H28A 0.9701
C28 H28B 0.9699
C39 C40 1.527(5)
C39 H39A 0.9701
C39 H39B 0.9700
C15 C16 1.526(6)
C15 H15A 0.9701
C15 H15B 0.9701
C42 C41 1.528(6)
C42 H42A 0.9702
C42 H42B 0.9700
C31 C30 1.509(7)
C31 H31A 0.9700
C31 H31B 0.9701
C46 C48 1.530(7)
C46 H46A 0.9700
C46 H46B 0.9700
C41 C40 1.521(7)
C41 H41A 0.9700
C41 H41B 0.9699
C35 H35A 0.9699
C35 H35B 0.9699
C17 C16 1.503(7)
C17 C18 1.503(7)
C17 H17A 0.9700
C17 H17B 0.9699
C16 H16A 0.9700
C16 H16B 0.9700
C18 H18A 0.9699
C18 H18B 0.9699
C30 C29 1.516(7)
C30 H30A 0.9699
C30 H30B 0.9700
C22 C23 1.527(7)
C22 H22A 0.9699
C22 H22B 0.9700
C23 C24 1.519(7)
C23 H23A 0.9700
C23 H23B 0.9700
C24 H24A 0.9699
C24 H24B 0.9700
C29 H29A 0.9699
C29 H29B 0.9699
C40 H40A 0.9700
C40 H40B 0.9702
C48 C50 1.523(8)
C48 H48A 0.9700
C48 H48B 0.9700
C50 C49 1.491(9)
C50 H50A 0.9700
C50 H50B 0.9699
C49 H49A 0.9701
C49 H49B 0.9700
